data_2020004
loop_
_publ_author_name
'Luo, Feng'
'Zhang, Xiao-Jing'
'Wu, Xiao-Liu'
'Feng, Xue-Feng'

_publ_section_title
;
 Synthesis, structure and luminescence properties of two new acylamide
 metal--organic frameworks showing 4-connected CdSO~4~ and a threefold
 interpenetrating <b>dia</b> net
;
_journal_coeditor_code WQ3090
_journal_issue 7
_journal_name_full 'Acta Crystallographica Section C'
_journal_page_first 636
_journal_page_last 642
_journal_paper_doi 10.1107/S2053229615011699
_journal_volume 71
_journal_year 2015
_chemical_formula_iupac '[Cd (C8 H4 O4) (C24 N4 H18 O2)] , 2H2 O'
_chemical_formula_moiety 'C32 H22 Cd N4 O6, 2(H2 O1)'
_chemical_formula_sum 'C32 H26 Cd N4 O8'
_chemical_formula_weight 706.97
_chemical_name_systematic
'Poly[[bis(\m~2~-benzene-1,4-dicarboxylato)[\m~2~-<i>N</i>^4^,<i>N</i>^4'^-bis(pyridin-3-yl)-[1,1'-biphenyl]-4,4'-dicarboxamide]dicadmium(II)] dihydrate]'
_space_group_IT_number 15
_space_group_name_Hall '-C 2yc'
_symmetry_cell_setting monoclinic
_symmetry_space_group_name_Hall '-C 2yc'
_symmetry_space_group_name_H-M 'C 1 2/c 1'
_atom_sites_solution_hydrogens geom
_atom_sites_solution_primary direct
_atom_sites_solution_secondary difmap
_audit_creation_method SHELXL-97
_cell_angle_alpha 90.00
_cell_angle_beta 129.491(2)
_cell_angle_gamma 90.00
_cell_formula_units_Z 4
_cell_length_a 27.0043(10)
_cell_length_b 7.9145(3)
_cell_length_c 17.9803(6)
_cell_measurement_reflns_used 4439
_cell_measurement_temperature 296(2)
_cell_measurement_theta_max 26.41
_cell_measurement_theta_min 2.75
_cell_volume 2965.6(2)
_computing_cell_refinement
;
SMART (Bruker, 2002)
;
_computing_data_collection
;
SMART (Bruker, 2002)
;
_computing_data_reduction
;
SAINT (Bruker, 2002)
;
_computing_molecular_graphics
;
SHELXTL (Sheldrick, 2008)
;
_computing_publication_material
;
SHELXTL (Sheldrick, 2008)
;
_computing_structure_refinement
;
SHELXL97 (Sheldrick, 2008)
;
_computing_structure_solution
;
SHELXS97 (Sheldrick, 2008)
;
_diffrn_ambient_temperature 296(2)
_diffrn_measured_fraction_theta_full 0.994
_diffrn_measured_fraction_theta_max 0.994
_diffrn_measurement_device_type 'Bruker SMART CCD area-detector'
_diffrn_measurement_method '\f and \w'
_diffrn_radiation_monochromator graphite
_diffrn_radiation_source 'fine-focus sealed tube'
_diffrn_radiation_type MoK\a
_diffrn_radiation_wavelength 0.71073
_diffrn_reflns_av_R_equivalents 0.0394
_diffrn_reflns_av_sigmaI/netI 0.0364
_diffrn_reflns_limit_h_max 30
_diffrn_reflns_limit_h_min -32
_diffrn_reflns_limit_k_max 9
_diffrn_reflns_limit_k_min -9
_diffrn_reflns_limit_l_max 21
_diffrn_reflns_limit_l_min -20
_diffrn_reflns_number 10800
_diffrn_reflns_theta_full 24.99
_diffrn_reflns_theta_max 24.99
_diffrn_reflns_theta_min 1.95
_exptl_absorpt_coefficient_mu 0.796
_exptl_absorpt_correction_T_max 0.8700
_exptl_absorpt_correction_T_min 0.8570
_exptl_absorpt_correction_type multi-scan
_exptl_absorpt_process_details
;
(SADABS; Sheldrick, 1996)
;
_exptl_crystal_colour colourless
_exptl_crystal_density_diffrn 1.583
_exptl_crystal_density_method 'not measured'
_exptl_crystal_description block
_exptl_crystal_F_000 1432
_exptl_crystal_size_max 0.20
_exptl_crystal_size_mid 0.20
_exptl_crystal_size_min 0.18
_refine_diff_density_max 3.210
_refine_diff_density_min -1.006
_refine_ls_extinction_method none
_refine_ls_goodness_of_fit_ref 1.059
_refine_ls_hydrogen_treatment mixed
_refine_ls_matrix_type full
_refine_ls_number_parameters 212
_refine_ls_number_reflns 2613
_refine_ls_number_restraints 3
_refine_ls_restrained_S_all 1.058
_refine_ls_R_factor_all 0.0599
_refine_ls_R_factor_gt 0.0566
_refine_ls_shift/su_max 0.000
_refine_ls_shift/su_mean 0.000
_refine_ls_structure_factor_coef Fsqd
_refine_ls_weighting_details 'calc w = 1/[\s^2^(Fo^2^)+(0.1281P)^2^+11.8072P] where P=(Fo^2^+2Fc^2^)/3'
_refine_ls_weighting_scheme calc
_refine_ls_wR_factor_gt 0.1751
_refine_ls_wR_factor_ref 0.1809
_reflns_number_gt 2395
_reflns_number_total 2613
_reflns_threshold_expression I>2\s(I)
_cod_data_source_file wq3090sup1.cif
_cod_data_source_block 2
_cod_original_cell_volume 2965.62(19)
_cod_original_sg_symbol_H-M 'C 2/c'
_cod_database_code 2020004
_cod_database_fobs_code 2020004

loop_
_symmetry_equiv_pos_as_xyz
'x, y, z'
'-x, y, -z+1/2'
'x+1/2, y+1/2, z'
'-x+1/2, y+1/2, -z+1/2'
'-x, -y, -z'
'x, -y, z-1/2'
'-x+1/2, -y+1/2, -z'
'x+1/2, -y+1/2, z-1/2'

loop_
_atom_site_type_symbol
_atom_site_label
_atom_site_fract_x
_atom_site_fract_y
_atom_site_fract_z
_atom_site_U_iso_or_equiv
_atom_site_adp_type
_atom_site_calc_flag
_atom_site_refinement_flags
_atom_site_occupancy
_atom_site_symmetry_multiplicity
C C1 -0.0060(2) -0.2643(7) 0.3717(4) 0.0379(12) Uani d . 1 1
C C2 -0.0032(3) -0.3850(8) 0.4388(4) 0.0396(13) Uani d . 1 1
C C3 -0.0176(3) -0.5548(8) 0.4129(5) 0.0488(15) Uani d . 1 1
H H3 -0.0295 -0.5915 0.3544 0.059 Uiso calc R 1 1
C C4 0.0139(3) -0.3314(8) 0.5253(4) 0.0481(14) Uani d . 1 1
H H4 0.0232 -0.2180 0.5423 0.058 Uiso calc R 1 1
C C5 0.1085(3) 0.1008(7) 0.2666(4) 0.0413(13) Uani d . 1 1
H H5 0.0909 0.0334 0.2126 0.050 Uiso calc R 1 1
C C6 0.1601(3) 0.2052(8) 0.2973(4) 0.0415(12) Uani d . 1 1
C C7 0.1866(3) 0.3010(10) 0.3792(5) 0.0558(16) Uani d . 1 1
H H7 0.2217 0.3709 0.4035 0.067 Uiso calc R 1 1
C C8 0.1600(4) 0.2907(10) 0.4242(5) 0.0624(18) Uani d . 1 1
H H8 0.1767 0.3552 0.4788 0.075 Uiso calc R 1 1
C C9 0.1092(3) 0.1854(9) 0.3879(4) 0.0527(15) Uani d . 1 1
H H9 0.0922 0.1786 0.4194 0.063 Uiso calc R 1 1
C C10 0.2359(3) 0.2648(9) 0.2678(4) 0.0487(15) Uani d . 1 1
C C11 0.2394(3) 0.2640(8) 0.1879(4) 0.0470(14) Uani d . 1 1
C C12 0.1859(3) 0.2873(10) 0.0922(5) 0.0592(18) Uani d . 1 1
H H12 0.1463 0.3064 0.0765 0.071 Uiso calc R 1 1
C C13 0.1900(3) 0.2829(10) 0.0200(5) 0.0546(16) Uani d . 1 1
H H13 0.1530 0.3000 -0.0433 0.066 Uiso calc R 1 1
C C14 0.2475(3) 0.2537(8) 0.0385(4) 0.0447(13) Uani d . 1 1
C C15 0.3016(3) 0.2328(9) 0.1362(4) 0.0525(16) Uani d . 1 1
H H15 0.3415 0.2164 0.1521 0.063 Uiso calc R 1 1
C C16 0.2980(3) 0.2356(9) 0.2086(4) 0.0524(16) Uani d . 1 1
H H16 0.3348 0.2185 0.2720 0.063 Uiso calc R 1 1
Cd Cd1 0.0000 -0.08668(6) 0.2500 0.0331(3) Uani d S 1 2
H H1W 0.414(4) 0.515(11) 0.470(3) 0.09(3) Uiso d D 1 1
H H2W 0.368(3) 0.418(7) 0.413(5) 0.06(2) Uiso d D 1 1
N N1 0.0832(2) 0.0923(6) 0.3097(4) 0.0413(12) Uani d . 1 1
N N2 0.1800(2) 0.2072(7) 0.2421(3) 0.0473(12) Uani d . 1 1
H H2 0.1534 0.1666 0.1848 0.057 Uiso calc R 1 1
O O1 -0.0402(2) -0.3019(6) 0.2844(3) 0.0523(11) Uani d . 1 1
O O2 0.0277(2) -0.1324(6) 0.4041(3) 0.0509(11) Uani d . 1 1
O O3 0.2805(2) 0.3117(8) 0.3492(3) 0.0691(15) Uani d . 1 1
O O4 0.3948(2) 0.4760(7) 0.4140(3) 0.0533(11) Uani d D 1 1

loop_
_atom_site_aniso_label
_atom_site_aniso_U_11
_atom_site_aniso_U_22
_atom_site_aniso_U_33
_atom_site_aniso_U_12
_atom_site_aniso_U_13
_atom_site_aniso_U_23
C1 0.036(3) 0.044(3) 0.035(3) -0.002(2) 0.023(2) 0.007(2)
C2 0.039(3) 0.047(3) 0.039(3) -0.002(2) 0.028(3) 0.009(2)
C3 0.064(4) 0.051(3) 0.042(3) -0.012(3) 0.039(3) 0.001(3)
C4 0.064(4) 0.039(3) 0.044(3) -0.011(3) 0.036(3) 0.001(2)
C5 0.044(3) 0.048(3) 0.036(3) -0.006(2) 0.028(3) -0.003(2)
C6 0.040(3) 0.050(3) 0.037(3) -0.007(2) 0.025(2) -0.002(2)
C7 0.051(3) 0.071(4) 0.052(3) -0.021(3) 0.035(3) -0.014(3)
C8 0.070(4) 0.071(5) 0.057(4) -0.023(4) 0.046(4) -0.026(3)
C9 0.063(4) 0.070(4) 0.045(3) -0.012(3) 0.044(3) -0.005(3)
C10 0.048(3) 0.066(4) 0.046(3) -0.017(3) 0.036(3) -0.007(3)
C11 0.047(3) 0.057(4) 0.048(3) -0.015(3) 0.035(3) -0.006(3)
C12 0.049(3) 0.089(5) 0.058(4) -0.003(3) 0.042(3) 0.011(3)
C13 0.045(3) 0.082(5) 0.046(3) 0.004(3) 0.033(3) 0.014(3)
C14 0.047(3) 0.054(3) 0.045(3) -0.012(2) 0.035(3) -0.002(2)
C15 0.037(3) 0.081(5) 0.047(3) -0.015(3) 0.030(3) -0.013(3)
C16 0.042(3) 0.078(5) 0.038(3) -0.017(3) 0.026(3) -0.010(3)
Cd1 0.0425(4) 0.0344(4) 0.0351(4) 0.000 0.0306(3) 0.000
N1 0.040(3) 0.049(3) 0.043(3) -0.0039(18) 0.030(2) -0.0023(18)
N2 0.043(3) 0.068(3) 0.040(2) -0.020(2) 0.030(2) -0.014(2)
O1 0.058(2) 0.056(3) 0.041(2) -0.013(2) 0.031(2) 0.0045(18)
O2 0.059(3) 0.055(2) 0.039(2) -0.017(2) 0.031(2) 0.0042(19)
O3 0.054(3) 0.114(5) 0.046(3) -0.036(3) 0.034(2) -0.023(3)
O4 0.050(2) 0.067(3) 0.048(2) -0.013(2) 0.034(2) -0.006(2)

loop_
_atom_type_symbol
_atom_type_description
_atom_type_scat_dispersion_real
_atom_type_scat_dispersion_imag
_atom_type_scat_source
C C 0.0033 0.0016 'International Tables Vol C Tables 4.2.6.8 and 6.1.1.4'
H H 0.0000 0.0000 'International Tables Vol C Tables 4.2.6.8 and 6.1.1.4'
O O 0.0106 0.0060 'International Tables Vol C Tables 4.2.6.8 and 6.1.1.4'
N N 0.0061 0.0033 'International Tables Vol C Tables 4.2.6.8 and 6.1.1.4'
Cd Cd -0.8075 1.2024 'International Tables Vol C Tables 4.2.6.8 and 6.1.1.4'

loop_
_geom_angle_atom_site_label_1
_geom_angle_atom_site_label_2
_geom_angle_atom_site_label_3
_geom_angle_site_symmetry_1
_geom_angle_site_symmetry_3
_geom_angle
_geom_angle_publ_flag
O1 C1 O2 . . 121.2(5) ?
O1 C1 C2 . . 118.5(5) ?
O2 C1 C2 . . 120.2(5) ?
O1 C1 Cd1 . . 58.8(3) ?
O2 C1 Cd1 . . 62.8(3) ?
C2 C1 Cd1 . . 170.6(4) ?
C4 C2 C3 . . 119.7(6) ?
C4 C2 C1 . . 121.3(5) ?
C3 C2 C1 . . 118.9(6) ?
C4 C3 C2 5_546 . 119.8(6) ?
C4 C3 H3 5_546 . 120.1 ?
C2 C3 H3 . . 120.1 ?
C2 C4 C3 . 5_546 120.5(6) ?
C2 C4 H4 . . 119.8 ?
C3 C4 H4 5_546 . 119.8 ?
N1 C5 C6 . . 123.7(6) ?
N1 C5 H5 . . 118.1 ?
C6 C5 H5 . . 118.1 ?
C7 C6 C5 . . 117.3(6) ?
C7 C6 N2 . . 125.1(5) ?
C5 C6 N2 . . 117.6(5) ?
C6 C7 C8 . . 118.6(6) ?
C6 C7 H7 . . 120.7 ?
C8 C7 H7 . . 120.7 ?
C9 C8 C7 . . 119.6(6) ?
C9 C8 H8 . . 120.2 ?
C7 C8 H8 . . 120.2 ?
N1 C9 C8 . . 122.6(6) ?
N1 C9 H9 . . 118.7 ?
C8 C9 H9 . . 118.7 ?
O3 C10 N2 . . 123.4(6) ?
O3 C10 C11 . . 122.4(5) ?
N2 C10 C11 . . 114.2(5) ?
C12 C11 C16 . . 117.5(6) ?
C12 C11 C10 . . 122.7(6) ?
C16 C11 C10 . . 119.8(6) ?
C13 C12 C11 . . 121.7(6) ?
C13 C12 H12 . . 119.2 ?
C11 C12 H12 . . 119.2 ?
C12 C13 C14 . . 122.0(6) ?
C12 C13 H13 . . 119.0 ?
C14 C13 H13 . . 119.0 ?
C13 C14 C15 . . 115.7(6) ?
C13 C14 C14 . 7 122.6(7) ?
C15 C14 C14 . 7 121.6(7) ?
C16 C15 C14 . . 122.7(6) ?
C16 C15 H15 . . 118.6 ?
C14 C15 H15 . . 118.6 ?
C15 C16 C11 . . 120.3(6) ?
C15 C16 H16 . . 119.8 ?
C11 C16 H16 . . 119.8 ?
N1 Cd1 N1 2 . 102.7(2) yes
N1 Cd1 O1 2 2 145.97(17) yes
N1 Cd1 O1 . 2 95.41(18) yes
N1 Cd1 O1 2 . 95.41(18) yes
N1 Cd1 O1 . . 145.97(17) yes
O1 Cd1 O1 2 . 84.8(3) yes
N1 Cd1 O2 2 2 93.47(17) yes
N1 Cd1 O2 . 2 97.37(19) yes
O1 Cd1 O2 2 2 55.39(15) yes
O1 Cd1 O2 . 2 110.17(17) yes
N1 Cd1 O2 2 . 97.37(19) yes
N1 Cd1 O2 . . 93.47(17) yes
O1 Cd1 O2 2 . 110.17(17) yes
O1 Cd1 O2 . . 55.39(15) yes
O2 Cd1 O2 2 . 162.6(2) yes
N1 Cd1 C1 2 . 99.02(18) ?
N1 Cd1 C1 . . 119.73(18) ?
O1 Cd1 C1 2 . 96.56(17) ?
O1 Cd1 C1 . . 27.61(16) ?
O2 Cd1 C1 2 . 136.55(17) ?
O2 Cd1 C1 . . 27.88(16) ?
N1 Cd1 C1 2 2 119.73(18) ?
N1 Cd1 C1 . 2 99.02(18) ?
O1 Cd1 C1 2 2 27.61(16) ?
O1 Cd1 C1 . 2 96.57(17) ?
O2 Cd1 C1 2 2 27.89(16) ?
O2 Cd1 C1 . 2 136.55(17) ?
C1 Cd1 C1 . 2 117.0(3) ?
C5 N1 C9 . . 118.2(5) ?
C5 N1 Cd1 . . 118.7(4) ?
C9 N1 Cd1 . . 123.0(4) ?
C10 N2 C6 . . 127.9(5) ?
C10 N2 H2 . . 116.1 ?
C6 N2 H2 . . 116.1 ?
C1 O1 Cd1 . . 93.6(3) ?
C1 O2 Cd1 . . 89.3(3) ?
H1W O4 H2W . . 95.0(15) ?

loop_
_geom_bond_atom_site_label_1
_geom_bond_atom_site_label_2
_geom_bond_site_symmetry_2
_geom_bond_distance
_geom_bond_publ_flag
C1 O1 . 1.250(7) ?
C1 O2 . 1.259(7) ?
C1 C2 . 1.503(7) ?
C1 Cd1 . 2.691(5) ?
C2 C4 . 1.378(9) ?
C2 C3 . 1.394(9) ?
C3 C4 5_546 1.385(8) ?
C3 H3 . 0.9300 ?
C4 C3 5_546 1.385(8) ?
C4 H4 . 0.9300 ?
C5 N1 . 1.321(8) ?
C5 C6 . 1.396(8) ?
C5 H5 . 0.9300 ?
C6 C7 . 1.383(9) ?
C6 N2 . 1.399(7) ?
C7 C8 . 1.385(10) ?
C7 H7 . 0.9300 ?
C8 C9 . 1.366(9) ?
C8 H8 . 0.9300 ?
C9 N1 . 1.326(8) ?
C9 H9 . 0.9300 ?
C10 O3 . 1.220(8) ?
C10 N2 . 1.346(8) ?
C10 C11 . 1.498(8) ?
C11 C12 . 1.385(9) ?
C11 C16 . 1.396(9) ?
C12 C13 . 1.371(9) ?
C12 H12 . 0.9300 ?
C13 C14 . 1.386(9) ?
C13 H13 . 0.9300 ?
C14 C15 . 1.409(9) ?
C14 C14 7 1.474(12) ?
C15 C16 . 1.366(9) ?
C15 H15 . 0.9300 ?
C16 H16 . 0.9300 ?
Cd1 N1 2 2.268(5) yes
Cd1 N1 . 2.268(5) yes
Cd1 O1 2 2.306(4) yes
Cd1 O1 . 2.306(4) yes
Cd1 O2 2 2.394(4) yes
Cd1 O2 . 2.394(4) yes
Cd1 C1 2 2.691(5) ?
N2 H2 . 0.8600 ?
O4 H1W . 0.849(10) ?
O4 H2W . 0.848(10) ?

loop_
_geom_hbond_atom_site_label_D
_geom_hbond_atom_site_label_H
_geom_hbond_atom_site_label_A
_geom_hbond_site_symmetry_A
_geom_hbond_distance_DH
_geom_hbond_distance_HA
_geom_hbond_distance_DA
_geom_hbond_angle_DHA
O4 H2W O3 . 0.848(10) 2.04(3) 2.829(6) 154(7)
O4 H1W O2 7_556 0.849(10) 1.979(19) 2.811(6) 166(7)
N2 H2 O4 4_545 0.86 2.05 2.845(7) 154.4

loop_
_geom_torsion_atom_site_label_1
_geom_torsion_atom_site_label_2
_geom_torsion_atom_site_label_3
_geom_torsion_atom_site_label_4
_geom_torsion_site_symmetry_1
_geom_torsion_site_symmetry_4
_geom_torsion
O1 C1 C2 C4 . . -157.4(6)
O2 C1 C2 C4 . . 25.7(9)
Cd1 C1 C2 C4 . . 132(2)
O1 C1 C2 C3 . . 23.5(9)
O2 C1 C2 C3 . . -153.4(6)
Cd1 C1 C2 C3 . . -47(3)
C4 C2 C3 C4 . 5_546 -0.5(11)
C1 C2 C3 C4 . 5_546 178.6(6)
C3 C2 C4 C3 . 5_546 0.5(11)
C1 C2 C4 C3 . 5_546 -178.6(6)
N1 C5 C6 C7 . . 1.7(9)
N1 C5 C6 N2 . . -177.1(6)
C5 C6 C7 C8 . . -1.3(10)
N2 C6 C7 C8 . . 177.4(7)
C6 C7 C8 C9 . . 0.9(12)
C7 C8 C9 N1 . . -0.8(12)
O3 C10 C11 C12 . . -149.8(8)
N2 C10 C11 C12 . . 31.2(10)
O3 C10 C11 C16 . . 31.5(11)
N2 C10 C11 C16 . . -147.5(7)
C16 C11 C12 C13 . . 0.0(11)
C10 C11 C12 C13 . . -178.7(7)
C11 C12 C13 C14 . . 0.5(12)
C12 C13 C14 C15 . . -1.4(11)
C12 C13 C14 C14 . 7 179.2(8)
C13 C14 C15 C16 . . 2.0(10)
C14 C14 C15 C16 7 . -178.6(8)
C14 C15 C16 C11 . . -1.6(11)
C12 C11 C16 C15 . . 0.6(10)
C10 C11 C16 C15 . . 179.3(7)
O1 C1 Cd1 N1 . 2 84.4(4)
O2 C1 Cd1 N1 . 2 -88.7(4)
C2 C1 Cd1 N1 . 2 160(2)
O1 C1 Cd1 N1 . . -165.3(3)
O2 C1 Cd1 N1 . . 21.6(4)
C2 C1 Cd1 N1 . . -90(2)
O1 C1 Cd1 O1 . 2 -65.2(4)
O2 C1 Cd1 O1 . 2 121.6(4)
C2 C1 Cd1 O1 . 2 10(2)
O2 C1 Cd1 O1 . . -173.1(6)
C2 C1 Cd1 O1 . . 76(2)
O1 C1 Cd1 O2 . 2 -20.5(5)
O2 C1 Cd1 O2 . 2 166.4(2)
C2 C1 Cd1 O2 . 2 55(2)
O1 C1 Cd1 O2 . . 173.1(6)
C2 C1 Cd1 O2 . . -111(2)
O1 C1 Cd1 C1 . 2 -45.7(3)
O2 C1 Cd1 C1 . 2 141.2(4)
C2 C1 Cd1 C1 . 2 30(2)
C6 C5 N1 C9 . . -1.6(9)
C6 C5 N1 Cd1 . . -179.5(5)
C8 C9 N1 C5 . . 1.1(10)
C8 C9 N1 Cd1 . . 178.9(6)
N1 Cd1 N1 C5 2 . -111.4(5)
O1 Cd1 N1 C5 2 . 39.6(5)
O1 Cd1 N1 C5 . . 128.3(5)
O2 Cd1 N1 C5 2 . -16.1(5)
O2 Cd1 N1 C5 . . 150.3(4)
C1 Cd1 N1 C5 . . 140.4(4)
C1 Cd1 N1 C5 2 . 12.0(5)
N1 Cd1 N1 C9 2 . 70.9(5)
O1 Cd1 N1 C9 2 . -138.2(5)
O1 Cd1 N1 C9 . . -49.5(6)
O2 Cd1 N1 C9 2 . 166.1(5)
O2 Cd1 N1 C9 . . -27.5(5)
C1 Cd1 N1 C9 . . -37.4(6)
C1 Cd1 N1 C9 2 . -165.8(5)
O3 C10 N2 C6 . . 6.8(12)
C11 C10 N2 C6 . . -174.2(6)
C7 C6 N2 C10 . . 17.8(11)
C5 C6 N2 C10 . . -163.5(7)
O2 C1 O1 Cd1 . . 7.2(6)
C2 C1 O1 Cd1 . . -169.7(5)
N1 Cd1 O1 C1 2 . -99.1(4)
N1 Cd1 O1 C1 . . 23.2(5)
O1 Cd1 O1 C1 2 . 115.0(4)
O2 Cd1 O1 C1 2 . 165.2(3)
O2 Cd1 O1 C1 . . -3.9(3)
C1 Cd1 O1 C1 2 . 140.0(3)
O1 C1 O2 Cd1 . . -6.9(6)
C2 C1 O2 Cd1 . . 169.9(5)
N1 Cd1 O2 C1 2 . 95.4(4)
N1 Cd1 O2 C1 . . -161.4(4)
O1 Cd1 O2 C1 2 . -64.3(4)
O1 Cd1 O2 C1 . . 3.9(3)
O2 Cd1 O2 C1 2 . -32.8(3)
C1 Cd1 O2 C1 2 . -54.4(5)
